data_4346152
loop_
_publ_author_name
'Delgado, Mayra'
'Sommer, Samantha K.'
'Swanson, Seth P.'
'Berger, Robert F.'
'Seda, Takele'
'Zakharov, Lev N.'
'Gilbertson, John D.'

_publ_section_title
;
 Probing the Protonation State and the Redox-Active Sites of Pendant Base
 Iron(II) and Zinc(II) Pyridinediimine Complexes.
;
_journal_issue 15
_journal_name_full 'Inorganic chemistry'
_journal_page_first 7239
_journal_page_last 7248
_journal_paper_doi 10.1021/acs.inorgchem.5b00633
_journal_volume 54
_journal_year 2015
_chemical_formula_sum 'C31 H49 Br2 N4 O0.5 Zn'
_chemical_formula_weight 710.93
_space_group_crystal_system monoclinic
_space_group_IT_number 14
_space_group_name_Hall '-P 2ybc'
_space_group_name_H-M_alt 'P 1 21/c 1'
_atom_sites_solution_hydrogens geom
_audit_creation_method SHELXL-2013
_cell_angle_alpha 90
_cell_angle_beta 94.324(2)
_cell_angle_gamma 90
_cell_formula_units_Z 4
_cell_length_a 9.4818(4)
_cell_length_b 14.9847(5)
_cell_length_c 23.9343(9)
_cell_measurement_reflns_used 7040
_cell_measurement_temperature 173(2)
_cell_measurement_theta_max 66.63
_cell_measurement_theta_min 3.48
_cell_volume 3391.0(2)
_computing_cell_refinement 'Bruker SAINT'
_computing_data_collection 'Bruker APEX2'
_computing_data_reduction 'Bruker SAINT'
_computing_molecular_graphics 'Bruker SHELXTL'
_computing_publication_material 'Bruker SHELXTL'
_computing_structure_refinement 'SHELXL-2013 (Sheldrick 2013)'
_computing_structure_solution 'SHELXS-97 (Sheldrick 2008)'
_diffrn_ambient_temperature 173(2)
_diffrn_measured_fraction_theta_full 0.969
_diffrn_measured_fraction_theta_max 0.991
_diffrn_measurement_device_type 'Bruker APEX-II CCD'
_diffrn_measurement_method '\f and \w scans'
_diffrn_radiation_type CuK\a
_diffrn_radiation_wavelength 1.54178
_diffrn_reflns_av_R_equivalents 0.0703
_diffrn_reflns_av_unetI/netI 0.0575
_diffrn_reflns_Laue_measured_fraction_full 0.969
_diffrn_reflns_Laue_measured_fraction_max 0.991
_diffrn_reflns_limit_h_max 7
_diffrn_reflns_limit_h_min -11
_diffrn_reflns_limit_k_max 17
_diffrn_reflns_limit_k_min -16
_diffrn_reflns_limit_l_max 28
_diffrn_reflns_limit_l_min -27
_diffrn_reflns_number 24722
_diffrn_reflns_point_group_measured_fraction_full 0.969
_diffrn_reflns_point_group_measured_fraction_max 0.991
_diffrn_reflns_theta_full 67.679
_diffrn_reflns_theta_max 66.631
_diffrn_reflns_theta_min 3.483
_diffrn_source 'micro-tube Incoatec I\mS'
_exptl_absorpt_coefficient_mu 3.958
_exptl_absorpt_correction_T_max 0.7528
_exptl_absorpt_correction_T_min 0.5797
_exptl_absorpt_correction_type multi-scan
_exptl_absorpt_process_details SADABS
_exptl_crystal_density_diffrn 1.393
_exptl_crystal_description cut-block
_exptl_crystal_F_000 1468
_exptl_crystal_size_max 0.130
_exptl_crystal_size_mid 0.100
_exptl_crystal_size_min 0.060
_platon_squeeze_details
; 
The O(CH2CH3)2 solvent molecule (42 electrons) 
disordred around an inverstion center was treated by 
SQUEEZE.
;
_refine_diff_density_max 3.129
_refine_diff_density_min -1.104
_refine_diff_density_rms 0.110
_refine_ls_extinction_method none
_refine_ls_goodness_of_fit_ref 1.057
_refine_ls_hydrogen_treatment constr
_refine_ls_matrix_type full
_refine_ls_number_parameters 325
_refine_ls_number_reflns 5940
_refine_ls_number_restraints 0
_refine_ls_restrained_S_all 1.057
_refine_ls_R_factor_all 0.0700
_refine_ls_R_factor_gt 0.0586
_refine_ls_shift/su_max 0.001
_refine_ls_shift/su_mean 0.000
_refine_ls_structure_factor_coef Fsqd
_refine_ls_weighting_details 'w=1/[\s^2^(Fo^2^)+(0.0922P)^2^+5.2585P] where P=(Fo^2^+2Fc^2^)/3'
_refine_ls_weighting_scheme calc
_refine_ls_wR_factor_gt 0.1617
_refine_ls_wR_factor_ref 0.1692
_reflns_Friedel_coverage 0.000
_reflns_number_gt 4749
_reflns_number_total 5940
_reflns_threshold_expression 'I > 2\s(I)'
_cod_data_source_file ic5b00633_si_002.cif
_cod_data_source_block cu_gilbr172_0m
_cod_original_sg_symbol_H-M 'P 21/c'
_cod_original_formula_sum 'C31 H49 Br2 N4 O0.50 Zn'
_cod_database_code 4346152
_shelx_space_group_comment
;
The symmetry employed for this shelxl refinement is uniquely defined
by the following loop, which should always be used as a source of
symmetry information in preference to the above space-group names.
They are only intended as comments.
;
_shelx_estimated_absorpt_t_min 0.627
_shelx_estimated_absorpt_t_max 0.797
_shelxl_version_number 2013-4

loop_
_space_group_symop_operation_xyz
'x, y, z'
'-x, y+1/2, -z+1/2'
'-x, -y, -z'
'x, -y-1/2, z-1/2'

loop_
_atom_site_label
_atom_site_type_symbol
_atom_site_fract_x
_atom_site_fract_y
_atom_site_fract_z
_atom_site_U_iso_or_equiv
_atom_site_adp_type
_atom_site_occupancy
_atom_site_site_symmetry_order
_atom_site_calc_flag
_atom_site_refinement_flags_posn
_atom_site_refinement_flags_adp
Br1 Br 0.80074(7) 0.08453(4) 0.57664(2) 0.0506(2) Uani 1 1 d . .
Br2 Br 0.70509(5) -0.09002(4) 0.69560(2) 0.04182(19) Uani 1 1 d . .
Zn1 Zn 0.87874(6) 0.00037(4) 0.65677(2) 0.03158(19) Uani 1 1 d . .
N1 N 0.8917(4) 0.1106(3) 0.72821(15) 0.0295(8) Uani 1 1 d . .
N2 N 1.0920(4) 0.0212(3) 0.68115(16) 0.0322(9) Uani 1 1 d . .
N3 N 0.9928(5) -0.1084(3) 0.61674(17) 0.0385(10) Uani 1 1 d . .
N4 N 0.7861(5) -0.2223(3) 0.49764(18) 0.0456(11) Uani 1 1 d . .
C1 C 1.0608(6) 0.2078(4) 0.7838(3) 0.0592(17) Uani 1 1 d . .
H1A H 0.9762 0.2353 0.7975 0.089 Uiso 1 1 calc R U
H1B H 1.1149 0.2531 0.7649 0.089 Uiso 1 1 calc R U
H1C H 1.1196 0.1828 0.8154 0.089 Uiso 1 1 calc R U
C2 C 1.0177(5) 0.1349(3) 0.7433(2) 0.0354(11) Uani 1 1 d . .
C3 C 1.1339(5) 0.0857(3) 0.7176(2) 0.0367(11) Uani 1 1 d . .
C4 C 1.2764(6) 0.1033(4) 0.7299(3) 0.0508(15) Uani 1 1 d . .
H4A H 1.3058 0.1503 0.7547 0.061 Uiso 1 1 calc R U
C5 C 1.3745(6) 0.0513(4) 0.7053(3) 0.0537(15) Uani 1 1 d . .
H5A H 1.4727 0.0615 0.7138 0.064 Uiso 1 1 calc R U
C6 C 1.3298(6) -0.0154(4) 0.6687(3) 0.0503(14) Uani 1 1 d . .
H6A H 1.3967 -0.0519 0.6518 0.060 Uiso 1 1 calc R U
C7 C 1.1872(5) -0.0285(4) 0.6567(2) 0.0378(11) Uani 1 1 d . .
C8 C 1.1256(5) -0.1008(4) 0.6190(2) 0.0405(12) Uani 1 1 d . .
C9 C 1.2257(6) -0.1566(5) 0.5878(2) 0.0569(17) Uani 1 1 d . .
H9A H 1.1719 -0.2010 0.5650 0.085 Uiso 1 1 calc R U
H9B H 1.2923 -0.1871 0.6147 0.085 Uiso 1 1 calc R U
H9C H 1.2781 -0.1181 0.5636 0.085 Uiso 1 1 calc R U
C10 C 0.9176(7) -0.1808(4) 0.5849(2) 0.0468(13) Uani 1 1 d . .
H10A H 0.8306 -0.1963 0.6032 0.056 Uiso 1 1 calc R U
H10B H 0.9785 -0.2345 0.5855 0.056 Uiso 1 1 calc R U
C11 C 0.8782(6) -0.1535(4) 0.5241(2) 0.0410(12) Uani 1 1 d . .
H11A H 0.8285 -0.0953 0.5230 0.049 Uiso 1 1 calc R U
H11B H 0.9647 -0.1473 0.5037 0.049 Uiso 1 1 calc R U
C12 C 0.6400(7) -0.1938(6) 0.4833(3) 0.0662(19) Uani 1 1 d . .
H12A H 0.5978 -0.2391 0.4563 0.079 Uiso 1 1 calc R U
C13 C 0.6201(10) -0.1040(7) 0.4545(5) 0.114(4) Uani 1 1 d . .
H13A H 0.6751 -0.1025 0.4214 0.172 Uiso 1 1 calc R U
H13B H 0.6527 -0.0565 0.4804 0.172 Uiso 1 1 calc R U
H13C H 0.5197 -0.0952 0.4429 0.172 Uiso 1 1 calc R U
C14 C 0.5556(10) -0.1975(11) 0.5330(4) 0.148(6) Uani 1 1 d . .
H14A H 0.5694 -0.2556 0.5514 0.223 Uiso 1 1 calc R U
H14B H 0.4552 -0.1896 0.5211 0.223 Uiso 1 1 calc R U
H14C H 0.5863 -0.1500 0.5592 0.223 Uiso 1 1 calc R U
C15 C 0.8471(7) -0.2771(4) 0.4540(2) 0.0543(15) Uani 1 1 d . .
H15A H 0.7790 -0.3273 0.4460 0.065 Uiso 1 1 calc R U
C16 C 0.9812(8) -0.3193(5) 0.4748(3) 0.069(2) Uani 1 1 d . .
H16A H 0.9692 -0.3484 0.5108 0.104 Uiso 1 1 calc R U
H16B H 1.0551 -0.2736 0.4798 0.104 Uiso 1 1 calc R U
H16C H 1.0086 -0.3638 0.4476 0.104 Uiso 1 1 calc R U
C17 C 0.8602(8) -0.2308(5) 0.3984(3) 0.0660(18) Uani 1 1 d . .
H17A H 0.9011 -0.2722 0.3723 0.099 Uiso 1 1 calc R U
H17B H 0.9217 -0.1785 0.4040 0.099 Uiso 1 1 calc R U
H17C H 0.7664 -0.2119 0.3829 0.099 Uiso 1 1 calc R U
C18 C 0.7755(5) 0.1510(3) 0.75384(19) 0.0319(10) Uani 1 1 d . .
C19 C 0.7117(5) 0.2290(3) 0.7309(2) 0.0342(10) Uani 1 1 d . .
C20 C 0.5993(5) 0.2647(4) 0.7571(2) 0.0408(12) Uani 1 1 d . .
H20A H 0.5553 0.3175 0.7424 0.049 Uiso 1 1 calc R U
C21 C 0.5492(6) 0.2257(4) 0.8043(2) 0.0434(12) Uani 1 1 d . .
H21A H 0.4724 0.2517 0.8218 0.052 Uiso 1 1 calc R U
C22 C 0.6119(5) 0.1492(4) 0.8254(2) 0.0394(11) Uani 1 1 d . .
H22A H 0.5770 0.1222 0.8575 0.047 Uiso 1 1 calc R U
C23 C 0.7252(5) 0.1101(3) 0.8010(2) 0.0353(11) Uani 1 1 d . .
C24 C 0.7638(6) 0.2761(4) 0.6794(2) 0.0436(12) Uani 1 1 d . .
H24A H 0.8373 0.2371 0.6641 0.052 Uiso 1 1 calc R U
C25 C 0.6448(8) 0.2870(5) 0.6340(2) 0.0662(19) Uani 1 1 d . .
H25A H 0.6030 0.2286 0.6246 0.099 Uiso 1 1 calc R U
H25B H 0.6821 0.3130 0.6006 0.099 Uiso 1 1 calc R U
H25C H 0.5722 0.3265 0.6474 0.099 Uiso 1 1 calc R U
C26 C 0.8331(8) 0.3645(4) 0.6954(3) 0.0665(18) Uani 1 1 d . .
H26A H 0.8653 0.3933 0.6619 0.100 Uiso 1 1 calc R U
H26B H 0.9143 0.3542 0.7225 0.100 Uiso 1 1 calc R U
H26C H 0.7646 0.4032 0.7123 0.100 Uiso 1 1 calc R U
C27 C 0.7926(6) 0.0262(4) 0.8267(2) 0.0461(13) Uani 1 1 d . .
H27A H 0.8513 -0.0017 0.7984 0.055 Uiso 1 1 calc R U
C28 C 0.6839(8) -0.0428(4) 0.8429(3) 0.0611(17) Uani 1 1 d . .
H28A H 0.6222 -0.0589 0.8098 0.092 Uiso 1 1 calc R U
H28B H 0.6269 -0.0174 0.8715 0.092 Uiso 1 1 calc R U
H28C H 0.7331 -0.0962 0.8579 0.092 Uiso 1 1 calc R U
C29 C 0.8905(9) 0.0502(5) 0.8783(3) 0.074(2) Uani 1 1 d . .
H29A H 0.9330 -0.0044 0.8947 0.111 Uiso 1 1 calc R U
H29B H 0.8358 0.0801 0.9060 0.111 Uiso 1 1 calc R U
H29C H 0.9653 0.0902 0.8673 0.111 Uiso 1 1 calc R U

loop_
_atom_site_aniso_label
_atom_site_aniso_U_11
_atom_site_aniso_U_22
_atom_site_aniso_U_33
_atom_site_aniso_U_23
_atom_site_aniso_U_13
_atom_site_aniso_U_12
Br1 0.0680(4) 0.0422(4) 0.0387(3) 0.0006(2) -0.0161(3) 0.0052(3)
Br2 0.0365(3) 0.0365(3) 0.0531(3) -0.0100(2) 0.0077(2) -0.0048(2)
Zn1 0.0293(3) 0.0333(4) 0.0312(3) -0.0037(2) -0.0043(2) 0.0007(2)
N1 0.032(2) 0.027(2) 0.0287(19) -0.0018(15) -0.0039(16) 0.0011(16)
N2 0.032(2) 0.033(2) 0.0302(19) -0.0016(16) -0.0088(16) 0.0025(16)
N3 0.046(3) 0.037(2) 0.032(2) -0.0064(18) -0.0004(18) 0.0049(19)
N4 0.046(3) 0.050(3) 0.040(2) -0.019(2) 0.0001(19) -0.004(2)
C1 0.044(3) 0.059(4) 0.072(4) -0.035(3) -0.012(3) -0.006(3)
C2 0.038(3) 0.033(3) 0.034(2) -0.008(2) -0.010(2) 0.002(2)
C3 0.034(3) 0.038(3) 0.036(3) -0.008(2) -0.008(2) 0.001(2)
C4 0.038(3) 0.058(4) 0.053(3) -0.013(3) -0.015(3) -0.001(3)
C5 0.028(3) 0.067(4) 0.064(4) -0.010(3) -0.014(2) 0.005(3)
C6 0.029(3) 0.064(4) 0.057(3) -0.009(3) -0.005(2) 0.012(2)
C7 0.034(3) 0.044(3) 0.033(2) -0.004(2) -0.006(2) 0.013(2)
C8 0.039(3) 0.048(3) 0.034(3) -0.003(2) 0.000(2) 0.008(2)
C9 0.053(3) 0.068(4) 0.049(3) -0.021(3) -0.001(3) 0.023(3)
C10 0.063(4) 0.036(3) 0.040(3) -0.003(2) -0.003(2) 0.006(3)
C11 0.046(3) 0.037(3) 0.039(3) -0.004(2) -0.002(2) 0.004(2)
C12 0.052(4) 0.092(6) 0.054(4) -0.023(4) -0.005(3) -0.007(3)
C13 0.089(6) 0.103(8) 0.141(9) -0.019(7) -0.054(6) 0.034(5)
C14 0.060(5) 0.302(19) 0.086(6) -0.038(9) 0.028(5) 0.000(8)
C15 0.063(4) 0.052(4) 0.048(3) -0.017(3) 0.007(3) -0.012(3)
C16 0.083(5) 0.061(4) 0.063(4) -0.021(3) 0.001(4) 0.026(4)
C17 0.080(5) 0.074(5) 0.045(3) -0.013(3) 0.007(3) -0.017(4)
C18 0.034(2) 0.028(2) 0.033(2) -0.0090(19) -0.0057(19) 0.0006(19)
C19 0.037(3) 0.031(3) 0.034(2) -0.006(2) -0.004(2) 0.002(2)
C20 0.041(3) 0.038(3) 0.042(3) -0.009(2) -0.005(2) 0.008(2)
C21 0.038(3) 0.045(3) 0.048(3) -0.013(2) 0.006(2) 0.002(2)
C22 0.043(3) 0.040(3) 0.035(2) -0.008(2) 0.004(2) -0.003(2)
C23 0.041(3) 0.031(3) 0.033(2) -0.003(2) -0.003(2) -0.003(2)
C24 0.053(3) 0.038(3) 0.041(3) 0.005(2) 0.008(2) 0.009(2)
C25 0.085(5) 0.070(5) 0.042(3) 0.010(3) -0.005(3) 0.030(4)
C26 0.094(5) 0.041(4) 0.066(4) 0.008(3) 0.017(4) -0.006(3)
C27 0.064(4) 0.034(3) 0.039(3) 0.004(2) -0.005(2) 0.007(3)
C28 0.091(5) 0.038(3) 0.056(4) 0.004(3) 0.018(3) 0.000(3)
C29 0.094(5) 0.064(5) 0.059(4) 0.002(3) -0.029(4) 0.011(4)

loop_
_atom_type_symbol
_atom_type_description
_atom_type_scat_dispersion_real
_atom_type_scat_dispersion_imag
_atom_type_scat_source
C C 0.0181 0.0091 'International Tables Vol C Tables 4.2.6.8 and 6.1.1.4'
H H 0.0000 0.0000 'International Tables Vol C Tables 4.2.6.8 and 6.1.1.4'
N N 0.0311 0.0180 'International Tables Vol C Tables 4.2.6.8 and 6.1.1.4'
Zn Zn -1.5491 0.6778 'International Tables Vol C Tables 4.2.6.8 and 6.1.1.4'
Br Br -0.6763 1.2805 'International Tables Vol C Tables 4.2.6.8 and 6.1.1.4'
O O 0.0492 0.0322 'International Tables Vol C Tables 4.2.6.8 and 6.1.1.4'

loop_
_geom_angle_atom_site_label_1
_geom_angle_atom_site_label_2
_geom_angle_atom_site_label_3
_geom_angle
N2 Zn1 N3 74.71(16)
N2 Zn1 Br1 112.58(11)
N3 Zn1 Br1 100.07(11)
N2 Zn1 N1 72.40(14)
N3 Zn1 N1 145.44(15)
Br1 Zn1 N1 102.05(9)
N2 Zn1 Br2 131.47(11)
N3 Zn1 Br2 97.19(12)
Br1 Zn1 Br2 115.95(3)
N1 Zn1 Br2 96.60(10)
C2 N1 C18 119.5(4)
C2 N1 Zn1 113.5(3)
C18 N1 Zn1 127.0(3)
C3 N2 C7 120.6(4)
C3 N2 Zn1 121.5(3)
C7 N2 Zn1 117.8(3)
C8 N3 C10 122.0(5)
C8 N3 Zn1 115.7(4)
C10 N3 Zn1 122.1(4)
C11 N4 C12 114.7(5)
C11 N4 C15 116.4(5)
C12 N4 C15 114.2(4)
C2 C1 H1A 109.5
C2 C1 H1B 109.5
H1A C1 H1B 109.5
C2 C1 H1C 109.5
H1A C1 H1C 109.5
H1B C1 H1C 109.5
N1 C2 C3 116.5(4)
N1 C2 C1 126.6(5)
C3 C2 C1 116.9(4)
N2 C3 C4 120.8(5)
N2 C3 C2 115.5(4)
C4 C3 C2 123.7(5)
C5 C4 C3 118.7(5)
C5 C4 H4A 120.7
C3 C4 H4A 120.7
C6 C5 C4 119.8(5)
C6 C5 H5A 120.1
C4 C5 H5A 120.1
C7 C6 C5 119.2(5)
C7 C6 H6A 120.4
C5 C6 H6A 120.4
N2 C7 C6 120.9(5)
N2 C7 C8 114.8(4)
C6 C7 C8 124.2(5)
N3 C8 C7 115.7(5)
N3 C8 C9 126.4(5)
C7 C8 C9 117.9(5)
C8 C9 H9A 109.5
C8 C9 H9B 109.5
H9A C9 H9B 109.5
C8 C9 H9C 109.5
H9A C9 H9C 109.5
H9B C9 H9C 109.5
N3 C10 C11 111.5(5)
N3 C10 H10A 109.3
C11 C10 H10A 109.3
N3 C10 H10B 109.3
C11 C10 H10B 109.3
H10A C10 H10B 108.0
N4 C11 C10 108.5(5)
N4 C11 H11A 110.0
C10 C11 H11A 110.0
N4 C11 H11B 110.0
C10 C11 H11B 110.0
H11A C11 H11B 108.4
N4 C12 C14 111.1(6)
N4 C12 C13 116.6(6)
C14 C12 C13 110.0(9)
N4 C12 H12A 106.1
C14 C12 H12A 106.1
C13 C12 H12A 106.1
C12 C13 H13A 109.5
C12 C13 H13B 109.5
H13A C13 H13B 109.5
C12 C13 H13C 109.5
H13A C13 H13C 109.5
H13B C13 H13C 109.5
C12 C14 H14A 109.5
C12 C14 H14B 109.5
H14A C14 H14B 109.5
C12 C14 H14C 109.5
H14A C14 H14C 109.5
H14B C14 H14C 109.5
C16 C15 N4 111.9(5)
C16 C15 C17 111.6(6)
N4 C15 C17 115.4(6)
C16 C15 H15A 105.7
N4 C15 H15A 105.7
C17 C15 H15A 105.7
C15 C16 H16A 109.5
C15 C16 H16B 109.5
H16A C16 H16B 109.5
C15 C16 H16C 109.5
H16A C16 H16C 109.5
H16B C16 H16C 109.5
C15 C17 H17A 109.5
C15 C17 H17B 109.5
H17A C17 H17B 109.5
C15 C17 H17C 109.5
H17A C17 H17C 109.5
H17B C17 H17C 109.5
C23 C18 C19 121.1(4)
C23 C18 N1 118.6(4)
C19 C18 N1 120.3(4)
C20 C19 C18 117.7(5)
C20 C19 C24 119.5(5)
C18 C19 C24 122.7(5)
C19 C20 C21 122.0(5)
C19 C20 H20A 119.0
C21 C20 H20A 119.0
C22 C21 C20 119.1(5)
C22 C21 H21A 120.5
C20 C21 H21A 120.5
C21 C22 C23 121.8(5)
C21 C22 H22A 119.1
C23 C22 H22A 119.1
C22 C23 C18 118.3(5)
C22 C23 C27 119.6(5)
C18 C23 C27 122.1(5)
C25 C24 C26 111.8(5)
C25 C24 C19 111.0(5)
C26 C24 C19 111.0(5)
C25 C24 H24A 107.6
C26 C24 H24A 107.6
C19 C24 H24A 107.6
C24 C25 H25A 109.5
C24 C25 H25B 109.5
H25A C25 H25B 109.5
C24 C25 H25C 109.5
H25A C25 H25C 109.5
H25B C25 H25C 109.5
C24 C26 H26A 109.5
C24 C26 H26B 109.5
H26A C26 H26B 109.5
C24 C26 H26C 109.5
H26A C26 H26C 109.5
H26B C26 H26C 109.5
C23 C27 C28 113.0(5)
C23 C27 C29 110.1(5)
C28 C27 C29 109.4(5)
C23 C27 H27A 108.1
C28 C27 H27A 108.1
C29 C27 H27A 108.1
C27 C28 H28A 109.5
C27 C28 H28B 109.5
H28A C28 H28B 109.5
C27 C28 H28C 109.5
H28A C28 H28C 109.5
H28B C28 H28C 109.5
C27 C29 H29A 109.5
C27 C29 H29B 109.5
H29A C29 H29B 109.5
C27 C29 H29C 109.5
H29A C29 H29C 109.5
H29B C29 H29C 109.5

loop_
_geom_bond_atom_site_label_1
_geom_bond_atom_site_label_2
_geom_bond_distance
Br1 Zn1 2.3666(8)
Br2 Zn1 2.3749(8)
Zn1 N2 2.085(4)
Zn1 N3 2.214(4)
Zn1 N1 2.374(4)
N1 C2 1.274(6)
N1 C18 1.435(6)
N2 C3 1.341(6)
N2 C7 1.340(6)
N3 C8 1.261(7)
N3 C10 1.478(7)
N4 C11 1.463(7)
N4 C12 1.466(8)
N4 C15 1.480(7)
C1 C2 1.498(7)
C1 H1A 0.9800
C1 H1B 0.9800
C1 H1C 0.9800
C2 C3 1.496(7)
C3 C4 1.387(7)
C4 C5 1.378(9)
C4 H4A 0.9500
C5 C6 1.376(8)
C5 H5A 0.9500
C6 C7 1.375(7)
C6 H6A 0.9500
C7 C8 1.499(7)
C8 C9 1.504(7)
C9 H9A 0.9800
C9 H9B 0.9800
C9 H9C 0.9800
C10 C11 1.532(7)
C10 H10A 0.9900
C10 H10B 0.9900
C11 H11A 0.9900
C11 H11B 0.9900
C12 C14 1.483(11)
C12 C13 1.517(13)
C12 H12A 1.0000
C13 H13A 0.9800
C13 H13B 0.9800
C13 H13C 0.9800
C14 H14A 0.9800
C14 H14B 0.9800
C14 H14C 0.9800
C15 C16 1.473(9)
C15 C17 1.514(9)
C15 H15A 1.0000
C16 H16A 0.9800
C16 H16B 0.9800
C16 H16C 0.9800
C17 H17A 0.9800
C17 H17B 0.9800
C17 H17C 0.9800
C18 C23 1.401(7)
C18 C19 1.409(7)
C19 C20 1.385(7)
C19 C24 1.532(7)
C20 C21 1.387(8)
C20 H20A 0.9500
C21 C22 1.370(8)
C21 H21A 0.9500
C22 C23 1.390(7)
C22 H22A 0.9500
C23 C27 1.519(7)
C24 C25 1.516(8)
C24 C26 1.516(8)
C24 H24A 1.0000
C25 H25A 0.9800
C25 H25B 0.9800
C25 H25C 0.9800
C26 H26A 0.9800
C26 H26B 0.9800
C26 H26C 0.9800
C27 C28 1.529(9)
C27 C29 1.531(8)
C27 H27A 1.0000
C28 H28A 0.9800
C28 H28B 0.9800
C28 H28C 0.9800
C29 H29A 0.9800
C29 H29B 0.9800
C29 H29C 0.9800

loop_
_geom_hbond_atom_site_label_D
_geom_hbond_atom_site_label_H
_geom_hbond_atom_site_label_A
_geom_hbond_distance_DH
_geom_hbond_distance_HA
_geom_hbond_distance_DA
_geom_hbond_angle_DHA
_geom_hbond_site_symmetry_A
C1 H1B Br2 0.98 3.02 3.766(6) 134.3 2_756
C6 H6A Br2 0.95 3.08 3.739(5) 127.5 1_655
C10 H10A Br2 0.99 3.04 3.706(6) 125.7 .
C11 H11A Br1 0.99 3.01 3.871(5) 146.6 .
C13 H13C Br1 0.98 3.04 4.014(9) 171.0 3_656
C17 H17B Br1 0.98 2.99 3.900(7) 154.8 3_756

loop_
_geom_torsion_atom_site_label_1
_geom_torsion_atom_site_label_2
_geom_torsion_atom_site_label_3
_geom_torsion_atom_site_label_4
_geom_torsion
C18 N1 C2 C3 176.0(4)
Zn1 N1 C2 C3 -4.9(6)
C18 N1 C2 C1 -4.3(8)
Zn1 N1 C2 C1 174.8(5)
C7 N2 C3 C4 1.2(8)
Zn1 N2 C3 C4 -174.8(4)
C7 N2 C3 C2 -178.4(5)
Zn1 N2 C3 C2 5.6(6)
N1 C2 C3 N2 0.2(7)
C1 C2 C3 N2 -179.5(5)
N1 C2 C3 C4 -179.4(5)
C1 C2 C3 C4 0.9(8)
N2 C3 C4 C5 -2.1(9)
C2 C3 C4 C5 177.4(6)
C3 C4 C5 C6 1.2(10)
C4 C5 C6 C7 0.6(10)
C3 N2 C7 C6 0.6(8)
Zn1 N2 C7 C6 176.8(4)
C3 N2 C7 C8 177.3(5)
Zn1 N2 C7 C8 -6.5(6)
C5 C6 C7 N2 -1.5(9)
C5 C6 C7 C8 -177.9(6)
C10 N3 C8 C7 -175.2(5)
Zn1 N3 C8 C7 10.3(6)
C10 N3 C8 C9 4.7(9)
Zn1 N3 C8 C9 -169.8(5)
N2 C7 C8 N3 -3.0(7)
C6 C7 C8 N3 173.6(5)
N2 C7 C8 C9 177.1(5)
C6 C7 C8 C9 -6.3(8)
C8 N3 C10 C11 -89.4(6)
Zn1 N3 C10 C11 84.7(5)
C12 N4 C11 C10 112.2(6)
C15 N4 C11 C10 -110.8(6)
N3 C10 C11 N4 -171.5(4)
C11 N4 C12 C14 -81.2(9)
C15 N4 C12 C14 140.8(8)
C11 N4 C12 C13 45.9(8)
C15 N4 C12 C13 -92.0(8)
C11 N4 C15 C16 54.6(8)
C12 N4 C15 C16 -168.1(6)
C11 N4 C15 C17 -74.3(7)
C12 N4 C15 C17 62.9(7)
C2 N1 C18 C23 -92.2(6)
Zn1 N1 C18 C23 88.8(5)
C2 N1 C18 C19 89.3(5)
Zn1 N1 C18 C19 -89.6(5)
C23 C18 C19 C20 1.2(7)
N1 C18 C19 C20 179.6(4)
C23 C18 C19 C24 179.8(4)
N1 C18 C19 C24 -1.8(7)
C18 C19 C20 C21 -0.4(7)
C24 C19 C20 C21 -179.0(5)
C19 C20 C21 C22 -0.5(8)
C20 C21 C22 C23 0.6(8)
C21 C22 C23 C18 0.2(7)
C21 C22 C23 C27 178.9(5)
C19 C18 C23 C22 -1.1(7)
N1 C18 C23 C22 -179.5(4)
C19 C18 C23 C27 -179.7(4)
N1 C18 C23 C27 1.9(7)
C20 C19 C24 C25 -56.4(6)
C18 C19 C24 C25 125.0(5)
C20 C19 C24 C26 68.6(6)
C18 C19 C24 C26 -109.9(6)
C22 C23 C27 C28 44.4(7)
C18 C23 C27 C28 -137.0(5)
C22 C23 C27 C29 -78.2(7)
C18 C23 C27 C29 100.3(6)

loop_
_platon_squeeze_void_nr
_platon_squeeze_void_average_x
_platon_squeeze_void_average_y
_platon_squeeze_void_average_z
_platon_squeeze_void_volume
_platon_squeeze_void_count_electrons
1 0.499 0.000 0.000 228.8 42.6
2 0.499 0.500 0.500 228.8 42.7
